data_7220789
loop_
_publ_author_name
'Tan, Xiaochen'
'Du, Yanan'
'Yang, Bingchuan'
'ma, chen'

_publ_section_title
;
 Novel type of AIE material as highly selective fluorenscent sensor for
 the detection of cysteine
;
_journal_name_full 'RSC Adv.'
_journal_paper_doi 10.1039/C5RA06244F
_journal_year 2015
_chemical_formula_moiety 'C12 H14 N2 O S'
_chemical_formula_sum 'C12 H14 N2 O S'
_chemical_formula_weight 234.31
_chemical_name_systematic 2-cyclohexylisothiazolo[5,4-b]pyridin-3(2H)-one
_space_group_crystal_system triclinic
_space_group_IT_number 2
_space_group_name_Hall '-P 1'
_space_group_name_H-M_alt 'P -1'
_symmetry_space_group_name_Hall '-P 1'
_symmetry_space_group_name_H-M 'P -1'
_atom_sites_solution_hydrogens geom
_atom_sites_solution_primary direct
_audit_creation_date 2015-02-11
_audit_creation_method
;
Olex2 1.2
(compiled 2015.01.26 svn.r3150 for OlexSys, GUI svn.r4998)
;
_audit_update_record
;
2015-02-25 deposited with the CCDC.
2015-06-17 downloaded from the CCDC.
;
_cell_angle_alpha 76.315(16)
_cell_angle_beta 71.86(2)
_cell_angle_gamma 73.22(2)
_cell_formula_units_Z 4
_cell_length_a 10.001(4)
_cell_length_b 10.607(3)
_cell_length_c 12.239(4)
_cell_measurement_reflns_used 4857
_cell_measurement_temperature 296(2)
_cell_measurement_theta_max 63.75
_cell_measurement_theta_min 3.85
_cell_volume 1165.8(7)
_computing_molecular_graphics 'Olex2 (Dolomanov et al., 2009)'
_computing_publication_material 'Olex2 (Dolomanov et al., 2009)'
_computing_structure_refinement 'ShelXL (Sheldrick, 2008)'
_computing_structure_solution 'ShelXS (Sheldrick, 2008)'
_diffrn_ambient_temperature 296.15
_diffrn_measured_fraction_theta_full 0.836
_diffrn_measured_fraction_theta_max 0.951
_diffrn_measurement_device_type 'Bruker APEX-II CCD'
_diffrn_measurement_method '\f and \w scans'
_diffrn_radiation_monochromator graphite
_diffrn_radiation_type CuK\a
_diffrn_radiation_wavelength 1.54178
_diffrn_reflns_av_R_equivalents 0.0339
_diffrn_reflns_av_unetI/netI 0.0384
_diffrn_reflns_laue_measured_fraction_full 0.836
_diffrn_reflns_laue_measured_fraction_max 0.951
_diffrn_reflns_limit_h_max 10
_diffrn_reflns_limit_h_min -11
_diffrn_reflns_limit_k_max 12
_diffrn_reflns_limit_k_min -12
_diffrn_reflns_limit_l_max 13
_diffrn_reflns_limit_l_min -14
_diffrn_reflns_number 10274
_diffrn_reflns_point_group_measured_fraction_full 0.836
_diffrn_reflns_point_group_measured_fraction_max 0.951
_diffrn_reflns_theta_full 67.679
_diffrn_reflns_theta_max 62.375
_diffrn_reflns_theta_min 3.851
_diffrn_standards_number 0
_exptl_absorpt_coefficient_mu 2.302
_exptl_absorpt_correction_type multi-scan
_exptl_crystal_colour colourless
_exptl_crystal_colour_primary colourless
_exptl_crystal_density_diffrn 1.335
_exptl_crystal_description block
_exptl_crystal_F_000 496
_exptl_crystal_preparation Luminescent
_exptl_crystal_recrystallization_method 'Re-crystallisation from solvent: '
_exptl_crystal_size_max 0.2
_exptl_crystal_size_mid 0.2
_exptl_crystal_size_min 0.2
_refine_diff_density_max 0.264
_refine_diff_density_min -0.202
_refine_diff_density_rms 0.043
_refine_ls_extinction_coef 0.0078(7)
_refine_ls_extinction_expression Fc^*^=kFc[1+0.001xFc^2^\l^3^/sin(2\q)]^-1/4^
_refine_ls_extinction_method SHELXL
_refine_ls_goodness_of_fit_ref 1.055
_refine_ls_hydrogen_treatment constr
_refine_ls_matrix_type full
_refine_ls_number_parameters 290
_refine_ls_number_reflns 3519
_refine_ls_number_restraints 0
_refine_ls_restrained_S_all 1.055
_refine_ls_R_factor_all 0.0464
_refine_ls_R_factor_gt 0.0394
_refine_ls_shift/su_max 0.000
_refine_ls_shift/su_mean 0.000
_refine_ls_structure_factor_coef Fsqd
_refine_ls_weighting_details
;
 w=1/[\s^2^(Fo^2^)+(0.0642P)^2^+0.3192P]
 where P=(Fo^2^+2Fc^2^)/3
;
_refine_ls_weighting_scheme calc
_refine_ls_wR_factor_gt 0.1128
_refine_ls_wR_factor_ref 0.1201
_reflns_Friedel_coverage 0.000
_reflns_number_gt 3009
_reflns_number_total 3519
_reflns_threshold_expression 'I > 2\s(I)'
_cod_data_source_file c5ra06244f2.cif
_cod_data_source_block p
_cod_database_code 7220789
_shelxl_version_number 2013-2
_shelx_space_group_comment
;
The symmetry employed for this shelxl refinement is uniquely defined
by the following loop, which should always be used as a source of
symmetry information in preference to the above space-group names.
They are only intended as comments.
;
_olex2_refinement_description
;
1. Fixed Uiso
 At 1.2 times of:
  All C(H) groups, All C(H,H) groups
2.a Ternary CH refined with riding coordinates:
 C7(H7), C19(H19)
2.b Secondary CH2 refined with riding coordinates:
 C12(H12A,H12B), C11(H11A,H11B), C10(H10A,H10B), C9(H9A,H9B), C8(H8A,H8B),
 C24(H24A,H24B), C23(H23A,H23B), C22(H22A,H22B), C21(H21A,H21B), C20(H20A,H20B)
2.c Aromatic/amide H refined with riding coordinates:
 C3(H3), C4(H4), C5(H5), C15(H15), C16(H16), C17(H17)
;
_olex2_submission_special_instructions 'No special instructions were received'

loop_
_space_group_symop_operation_xyz
'x, y, z'
'-x, -y, -z'

loop_
_atom_site_label
_atom_site_type_symbol
_atom_site_fract_x
_atom_site_fract_y
_atom_site_fract_z
_atom_site_U_iso_or_equiv
_atom_site_adp_type
_atom_site_occupancy
_atom_site_site_symmetry_order
_atom_site_calc_flag
_atom_site_refinement_flags_posn
C12 C 0.1656(3) 0.3161(3) 0.9391(2) 0.0708(7) Uani 1 1 d .
H12A H 0.1260 0.2404 0.9455 0.085 Uiso 1 1 calc R
H12B H 0.1176 0.3913 0.8913 0.085 Uiso 1 1 calc R
C11 C 0.1353(3) 0.3500(3) 1.0593(2) 0.0737(8) Uani 1 1 d .
H11A H 0.0324 0.3640 1.0964 0.088 Uiso 1 1 calc R
H11B H 0.1637 0.4323 1.0523 0.088 Uiso 1 1 calc R
C10 C 0.2175(3) 0.2390(3) 1.1345(2) 0.0705(8) Uani 1 1 d .
H10A H 0.2009 0.2651 1.2093 0.085 Uiso 1 1 calc R
H10B H 0.1821 0.1590 1.1483 0.085 Uiso 1 1 calc R
C9 C 0.3780(3) 0.2098(3) 1.0753(2) 0.0721(8) Uani 1 1 d .
H9A H 0.4285 0.1372 1.1234 0.087 Uiso 1 1 calc R
H9B H 0.4145 0.2879 1.0666 0.087 Uiso 1 1 calc R
C8 C 0.4073(3) 0.1721(3) 0.9559(2) 0.0616(6) Uani 1 1 d .
H8A H 0.5102 0.1560 0.9186 0.074 Uiso 1 1 calc R
H8B H 0.3766 0.0905 0.9649 0.074 Uiso 1 1 calc R
C7 C 0.3263(3) 0.2831(2) 0.88046(19) 0.0524(6) Uani 1 1 d .
H7 H 0.3621 0.3628 0.8709 0.063 Uiso 1 1 calc R
C6 C 0.3435(3) 0.1605(2) 0.6026(2) 0.0516(6) Uani 1 1 d .
C2 C 0.3726(2) 0.2859(2) 0.56803(19) 0.0466(5) Uani 1 1 d .
C1 C 0.3746(2) 0.3437(2) 0.66430(19) 0.0489(5) Uani 1 1 d .
C3 C 0.3926(3) 0.3412(3) 0.4509(2) 0.0568(6) Uani 1 1 d .
H3 H 0.4135 0.4248 0.4233 0.068 Uiso 1 1 calc R
C4 C 0.3802(3) 0.2675(3) 0.3776(2) 0.0651(7) Uani 1 1 d .
H4 H 0.3926 0.3006 0.2985 0.078 Uiso 1 1 calc R
C5 C 0.3491(3) 0.1436(3) 0.4226(2) 0.0697(7) Uani 1 1 d .
H5 H 0.3406 0.0964 0.3709 0.084 Uiso 1 1 calc R
C19 C 0.2013(3) 0.7188(2) 0.32747(18) 0.0499(5) Uani 1 1 d .
H19 H 0.2788 0.6404 0.3407 0.060 Uiso 1 1 calc R
C24 C 0.2264(3) 0.8331(3) 0.3666(2) 0.0605(6) Uani 1 1 d .
H24A H 0.1529 0.9133 0.3528 0.073 Uiso 1 1 calc R
H24B H 0.3202 0.8501 0.3220 0.073 Uiso 1 1 calc R
C23 C 0.2207(3) 0.7983(4) 0.4963(2) 0.0733(8) Uani 1 1 d .
H23A H 0.2990 0.7220 0.5087 0.088 Uiso 1 1 calc R
H23B H 0.2341 0.8730 0.5214 0.088 Uiso 1 1 calc R
C22 C 0.0785(3) 0.7665(3) 0.5682(2) 0.0682(7) Uani 1 1 d .
H22A H 0.0008 0.8451 0.5610 0.082 Uiso 1 1 calc R
H22B H 0.0794 0.7418 0.6496 0.082 Uiso 1 1 calc R
C21 C 0.0515(3) 0.6536(3) 0.5289(2) 0.0691(7) Uani 1 1 d .
H21A H -0.0433 0.6390 0.5727 0.083 Uiso 1 1 calc R
H21B H 0.1230 0.5724 0.5445 0.083 Uiso 1 1 calc R
C20 C 0.0598(3) 0.6850(3) 0.3996(2) 0.0656(7) Uani 1 1 d .
H20A H 0.0489 0.6085 0.3755 0.079 Uiso 1 1 calc R
H20B H -0.0194 0.7596 0.3858 0.079 Uiso 1 1 calc R
C13 C 0.2888(2) 0.6561(2) 0.12930(19) 0.0476(5) Uani 1 1 d .
C14 C 0.2574(2) 0.7090(2) 0.01648(18) 0.0433(5) Uani 1 1 d .
C18 C 0.1537(2) 0.8298(2) 0.01449(17) 0.0414(5) Uani 1 1 d .
C15 C 0.3167(3) 0.6537(2) -0.0855(2) 0.0517(6) Uani 1 1 d .
H15 H 0.3870 0.5740 -0.0885 0.062 Uiso 1 1 calc R
C16 C 0.2681(3) 0.7207(2) -0.1814(2) 0.0540(6) Uani 1 1 d .
H16 H 0.3043 0.6869 -0.2511 0.065 Uiso 1 1 calc R
C17 C 0.1636(3) 0.8400(2) -0.17276(19) 0.0524(6) Uani 1 1 d .
H17 H 0.1326 0.8836 -0.2390 0.063 Uiso 1 1 calc R
N1 N 0.3547(2) 0.25074(19) 0.76414(16) 0.0531(5) Uani 1 1 d .
N2 N 0.3302(3) 0.0865(2) 0.53406(19) 0.0680(6) Uani 1 1 d .
N4 N 0.1046(2) 0.89665(18) -0.07743(15) 0.0478(5) Uani 1 1 d .
N3 N 0.2096(2) 0.74582(18) 0.20297(15) 0.0505(5) Uani 1 1 d .
O2 O 0.3704(2) 0.54978(18) 0.15724(15) 0.0675(5) Uani 1 1 d .
O1 O 0.3885(2) 0.45556(18) 0.66107(15) 0.0711(5) Uani 1 1 d .
S2 S 0.09346(7) 0.88488(5) 0.14849(5) 0.0518(2) Uani 1 1 d .
S1 S 0.32553(9) 0.10456(6) 0.75044(5) 0.0678(2) Uani 1 1 d .

loop_
_atom_site_aniso_label
_atom_site_aniso_U_11
_atom_site_aniso_U_22
_atom_site_aniso_U_33
_atom_site_aniso_U_23
_atom_site_aniso_U_13
_atom_site_aniso_U_12
C12 0.0571(17) 0.0801(19) 0.0677(16) -0.0160(14) -0.0195(12) 0.0018(14)
C11 0.0561(17) 0.084(2) 0.0706(17) -0.0259(15) 0.0001(12) -0.0084(14)
C10 0.0736(19) 0.087(2) 0.0482(13) -0.0146(13) -0.0049(12) -0.0230(15)
C9 0.0672(18) 0.094(2) 0.0552(14) -0.0179(14) -0.0220(12) -0.0072(15)
C8 0.0521(15) 0.0740(17) 0.0543(13) -0.0139(12) -0.0153(11) -0.0035(12)
C7 0.0595(15) 0.0505(13) 0.0478(12) -0.0093(10) -0.0103(10) -0.0165(11)
C6 0.0542(14) 0.0487(13) 0.0545(13) -0.0101(10) -0.0172(10) -0.0112(11)
C2 0.0399(12) 0.0475(12) 0.0511(12) -0.0085(10) -0.0117(9) -0.0079(9)
C1 0.0482(13) 0.0456(13) 0.0512(12) -0.0049(10) -0.0113(9) -0.0128(10)
C3 0.0542(14) 0.0595(15) 0.0540(13) -0.0038(11) -0.0138(10) -0.0138(12)
C4 0.0617(16) 0.0822(19) 0.0517(13) -0.0116(13) -0.0180(11) -0.0131(14)
C5 0.0745(18) 0.080(2) 0.0641(16) -0.0241(14) -0.0236(13) -0.0164(15)
C19 0.0514(14) 0.0467(13) 0.0462(12) -0.0102(10) -0.0179(10) 0.0047(10)
C24 0.0629(16) 0.0757(17) 0.0507(13) -0.0114(12) -0.0129(11) -0.0290(13)
C23 0.083(2) 0.100(2) 0.0533(14) -0.0161(14) -0.0205(13) -0.0392(17)
C22 0.0739(18) 0.0817(19) 0.0475(13) -0.0175(13) -0.0081(12) -0.0186(15)
C21 0.0710(18) 0.0760(18) 0.0559(14) -0.0025(13) -0.0079(12) -0.0268(15)
C20 0.0763(18) 0.0672(17) 0.0650(15) -0.0107(13) -0.0210(13) -0.0318(14)
C13 0.0419(13) 0.0436(12) 0.0545(12) -0.0165(10) -0.0138(9) 0.0028(10)
C14 0.0390(12) 0.0417(12) 0.0492(12) -0.0147(9) -0.0103(9) -0.0047(9)
C18 0.0423(12) 0.0364(11) 0.0451(11) -0.0117(9) -0.0110(9) -0.0051(9)
C15 0.0444(13) 0.0488(13) 0.0595(14) -0.0254(11) -0.0102(10) 0.0025(10)
C16 0.0518(14) 0.0589(15) 0.0495(12) -0.0240(11) -0.0086(10) -0.0026(11)
C17 0.0601(15) 0.0525(14) 0.0447(12) -0.0138(10) -0.0157(10) -0.0063(11)
N1 0.0679(13) 0.0460(11) 0.0467(10) -0.0054(8) -0.0139(9) -0.0181(9)
N2 0.0843(16) 0.0635(14) 0.0666(14) -0.0179(11) -0.0229(11) -0.0235(12)
N4 0.0563(12) 0.0406(10) 0.0429(10) -0.0128(8) -0.0149(8) 0.0008(8)
N3 0.0574(12) 0.0439(10) 0.0442(10) -0.0132(8) -0.0202(8) 0.0098(9)
O2 0.0661(12) 0.0577(11) 0.0658(10) -0.0211(8) -0.0269(9) 0.0243(9)
O1 0.1070(15) 0.0524(11) 0.0613(10) -0.0047(8) -0.0186(10) -0.0368(10)
S2 0.0630(4) 0.0411(3) 0.0448(3) -0.0159(2) -0.0200(2) 0.0113(3)
S1 0.1046(6) 0.0498(4) 0.0560(4) -0.0014(3) -0.0221(3) -0.0334(4)

loop_
_atom_type_symbol
_atom_type_description
_atom_type_scat_dispersion_real
_atom_type_scat_dispersion_imag
_atom_type_scat_source
C C 0.0181 0.0091 'International Tables Vol C Tables 4.2.6.8 and 6.1.1.4'
H H 0.0000 0.0000 'International Tables Vol C Tables 4.2.6.8 and 6.1.1.4'
N N 0.0311 0.0180 'International Tables Vol C Tables 4.2.6.8 and 6.1.1.4'
O O 0.0492 0.0322 'International Tables Vol C Tables 4.2.6.8 and 6.1.1.4'
S S 0.3331 0.5567 'International Tables Vol C Tables 4.2.6.8 and 6.1.1.4'

loop_
_geom_angle_atom_site_label_1
_geom_angle_atom_site_label_2
_geom_angle_atom_site_label_3
_geom_angle
C7 C12 C11 111.7(2)
C12 C11 C10 111.1(2)
C9 C10 C11 110.5(2)
C10 C9 C8 110.8(2)
C7 C8 C9 110.2(2)
C8 C7 C12 111.1(2)
N1 C7 C12 111.4(2)
N1 C7 C8 111.5(2)
C2 C6 S1 112.23(17)
N2 C6 C2 126.2(2)
N2 C6 S1 121.58(19)
C6 C2 C1 113.2(2)
C6 C2 C3 118.1(2)
C3 C2 C1 128.7(2)
N1 C1 C2 108.21(19)
O1 C1 C2 127.7(2)
O1 C1 N1 124.1(2)
C4 C3 C2 117.3(2)
C3 C4 C5 119.4(2)
N2 C5 C4 125.2(2)
C20 C19 C24 111.01(19)
N3 C19 C24 111.80(19)
N3 C19 C20 111.5(2)
C19 C24 C23 109.7(2)
C22 C23 C24 111.4(2)
C23 C22 C21 110.9(2)
C22 C21 C20 110.9(2)
C19 C20 C21 111.9(2)
N3 C13 C14 108.00(19)
O2 C13 C14 127.7(2)
O2 C13 N3 124.3(2)
C18 C14 C13 113.75(18)
C15 C14 C13 128.1(2)
C15 C14 C18 118.2(2)
C14 C18 S2 111.85(16)
N4 C18 C14 125.20(19)
N4 C18 S2 122.96(16)
C16 C15 C14 117.8(2)
C15 C16 C17 119.0(2)
N4 C17 C16 125.3(2)
C7 N1 S1 119.59(15)
C1 N1 C7 122.7(2)
C1 N1 S1 116.28(16)
C6 N2 C5 113.8(2)
C17 N4 C18 114.62(19)
C19 N3 S2 119.29(14)
C13 N3 C19 123.06(18)
C13 N3 S2 116.85(15)
N3 S2 C18 89.47(9)
N1 S1 C6 89.94(10)

loop_
_geom_bond_atom_site_label_1
_geom_bond_atom_site_label_2
_geom_bond_distance
C12 C11 1.515(4)
C12 C7 1.516(4)
C11 C10 1.520(4)
C10 C9 1.514(4)
C9 C8 1.525(3)
C8 C7 1.515(3)
C7 N1 1.466(3)
C6 C2 1.384(3)
C6 N2 1.333(3)
C6 S1 1.735(2)
C2 C1 1.459(3)
C2 C3 1.389(3)
C1 N1 1.377(3)
C1 O1 1.224(3)
C3 C4 1.374(4)
C4 C5 1.383(4)
C5 N2 1.334(4)
C19 C24 1.513(3)
C19 C20 1.509(4)
C19 N3 1.463(3)
C24 C23 1.530(3)
C23 C22 1.506(4)
C22 C21 1.509(4)
C21 C20 1.518(4)
C13 C14 1.457(3)
C13 N3 1.368(3)
C13 O2 1.230(3)
C14 C18 1.397(3)
C14 C15 1.392(3)
C18 N4 1.333(3)
C18 S2 1.740(2)
C15 C16 1.371(4)
C16 C17 1.391(3)
C17 N4 1.330(3)
N1 S1 1.712(2)
N3 S2 1.7308(19)
